data_4511678
loop_
_publ_author_name
'Croitor, Lilia'
'Coropceanu, Eduard B.'
'Masunov, Art\"em E.'
'Rivera-Jacquez, Hector J.'
'Siminel, Anatolii V.'
'Zelentsov, Vyacheslav I.'
'Datsko, Tatiana Ya.'
'Fonari, Marina S.'

_publ_section_title
;
 Polymeric Luminescent Zn(II) and Cd(II) Dicarboxylates Decorated by Oxime
 Ligands: Tuning the Dimensionality and Adsorption Capacity
;
_journal_issue 8
_journal_name_full 'Crystal Growth &amp; Design'
_journal_page_first 3935
_journal_paper_doi 10.1021/cg5005402
_journal_volume 14
_journal_year 2014
_chemical_formula_moiety 'C6 H7 N2 O, 0.5(C4 H4 O4)'
_chemical_formula_sum 'C8 H9 N2 O3'
_chemical_formula_weight 181.17
_chemical_name_systematic
; 
 ? 
;
_space_group_IT_number 15
_symmetry_cell_setting monoclinic
_symmetry_space_group_name_Hall '-C 2yc'
_symmetry_space_group_name_H-M 'C 1 2/c 1'
_atom_sites_solution_hydrogens geom
_atom_sites_solution_primary direct
_atom_sites_solution_secondary difmap
_audit_creation_method
;
CrysAlisPro, Oxford Diffraction Ltd.,
Version 1.171.35.21b (release 03-02-2012 CrysAlis171 .NET)
(compiled Feb  3 2012,10:37:01)
;
_cell_angle_alpha 90.00
_cell_angle_beta 114.867(14)
_cell_angle_gamma 90.00
_cell_formula_units_Z 8
_cell_length_a 21.078(3)
_cell_length_b 4.7782(4)
_cell_length_c 18.462(2)
_cell_measurement_reflns_used 554
_cell_measurement_temperature 293(2)
_cell_measurement_theta_max 29.0968
_cell_measurement_theta_min 3.3569
_cell_volume 1687.0(4)
_computing_cell_refinement
;
CrysAlisPro, Agilent Technologies,
Version 1.171.35.21b (release 03-02-2012 CrysAlis171 .NET)
(compiled Feb  3 2012,10:37:01)
;
_computing_data_collection
;
CrysAlisPro, Agilent Technologies,
Version 1.171.35.21b (release 03-02-2012 CrysAlis171 .NET)
(compiled Feb  3 2012,10:37:01)
;
_computing_data_reduction
;
CrysAlisPro, Agilent Technologies,
Version 1.171.35.21b (release 03-02-2012 CrysAlis171 .NET)
(compiled Feb  3 2012,10:37:01)
;
_computing_structure_refinement 'SHELXL-97 (Sheldrick, 2008)'
_computing_structure_solution 'SHELXS-97 (Sheldrick, 2008)'
_diffrn_ambient_temperature 293(2)
_diffrn_measured_fraction_theta_full 0.992
_diffrn_measured_fraction_theta_max 0.992
_diffrn_measurement_device_type 'Xcalibur, Eos'
_diffrn_measurement_method '\w scans'
_diffrn_radiation_monochromator graphite
_diffrn_radiation_source 'fine-focus sealed tube'
_diffrn_radiation_type MoK\a
_diffrn_radiation_wavelength 0.71073
_diffrn_reflns_av_R_equivalents 0.0223
_diffrn_reflns_av_sigmaI/netI 0.0523
_diffrn_reflns_limit_h_max 25
_diffrn_reflns_limit_h_min -16
_diffrn_reflns_limit_k_max 5
_diffrn_reflns_limit_k_min -5
_diffrn_reflns_limit_l_max 22
_diffrn_reflns_limit_l_min -21
_diffrn_reflns_number 2595
_diffrn_reflns_theta_full 26.00
_diffrn_reflns_theta_max 26.00
_diffrn_reflns_theta_min 3.85
_exptl_absorpt_coefficient_mu 0.111
_exptl_absorpt_correction_T_max 1.00000
_exptl_absorpt_correction_T_min 0.73257
_exptl_absorpt_correction_type multi-scan
_exptl_absorpt_process_details
;
CrysAlisPro, Agilent Technologies,
Version 1.171.35.21b (release 03-02-2012 CrysAlis171 .NET)
(compiled Feb  3 2012,10:37:01)
Empirical absorption correction using spherical harmonics,
 implemented in SCALE3 ABSPACK scaling algorithm.
;
_exptl_crystal_colour colorless
_exptl_crystal_density_diffrn 1.427
_exptl_crystal_density_method 'not measured'
_exptl_crystal_description prism
_exptl_crystal_F_000 760
_exptl_crystal_size_max 0.45
_exptl_crystal_size_mid 0.18
_exptl_crystal_size_min 0.12
_refine_diff_density_max 0.193
_refine_diff_density_min -0.262
_refine_diff_density_rms 0.057
_refine_ls_extinction_method none
_refine_ls_goodness_of_fit_ref 1.085
_refine_ls_hydrogen_treatment mixed
_refine_ls_matrix_type full
_refine_ls_number_parameters 122
_refine_ls_number_reflns 1643
_refine_ls_number_restraints 1
_refine_ls_restrained_S_all 1.088
_refine_ls_R_factor_all 0.0812
_refine_ls_R_factor_gt 0.0543
_refine_ls_shift/su_max 0.000
_refine_ls_shift/su_mean 0.000
_refine_ls_structure_factor_coef Fsqd
_refine_ls_weighting_details 'calc w=1/[\s^2^(Fo^2^)+(0.0573P)^2^+0.5892P] where P=(Fo^2^+2Fc^2^)/3'
_refine_ls_weighting_scheme calc
_refine_ls_wR_factor_gt 0.1195
_refine_ls_wR_factor_ref 0.1446
_reflns_number_gt 1154
_reflns_number_total 1643
_reflns_threshold_expression >2sigma(I)
_cod_data_source_file cg5005402_si_002.cif
_cod_data_source_block comp6a
_cod_depositor_comments 'Adding full bibliography for 4511672--4511682.cif.'
_cod_original_cell_volume 1687.1(3)
_cod_original_sg_symbol_H-M C2/c
_cod_database_code 4511678

loop_
_symmetry_equiv_pos_as_xyz
'x, y, z'
'-x, y, -z+1/2'
'x+1/2, y+1/2, z'
'-x+1/2, y+1/2, -z+1/2'
'-x, -y, -z'
'x, -y, z-1/2'
'-x+1/2, -y+1/2, -z'
'x+1/2, -y+1/2, z-1/2'

loop_
_atom_site_label
_atom_site_type_symbol
_atom_site_fract_x
_atom_site_fract_y
_atom_site_fract_z
_atom_site_U_iso_or_equiv
_atom_site_adp_type
_atom_site_occupancy
_atom_site_symmetry_multiplicity
_atom_site_calc_flag
_atom_site_refinement_flags
O3 O 0.41101(9) 0.0225(3) 0.25124(10) 0.0418(5) Uani 1 1 d .
O1 O 0.18478(9) 1.2947(4) 0.38524(10) 0.0465(5) Uani 1 1 d .
H1O1 H 0.1555 1.3680 0.3449 0.070 Uiso 1 1 calc R
O2 O 0.48052(9) -0.0207(4) 0.37996(10) 0.0422(5) Uani 1 1 d .
N1 N 0.40168(11) 0.3534(4) 0.40118(12) 0.0349(5) Uani 1 1 d D
H1N1 H 0.4340(16) 0.196(6) 0.393(2) 0.099(12) Uiso 1 1 d D
N2 N 0.22237(11) 1.0971(4) 0.36384(11) 0.0359(5) Uani 1 1 d .
C1 C 0.35294(13) 0.4749(5) 0.33644(14) 0.0350(6) Uani 1 1 d .
H1 H 0.3487 0.4186 0.2864 0.042 Uiso 1 1 calc R
C2 C 0.30899(12) 0.6789(5) 0.34080(14) 0.0340(6) Uani 1 1 d .
H2 H 0.2760 0.7600 0.2945 0.041 Uiso 1 1 calc R
C3 C 0.31427(12) 0.7634(5) 0.41512(14) 0.0321(6) Uani 1 1 d .
C4 C 0.36504(14) 0.6367(6) 0.48195(14) 0.0408(7) Uani 1 1 d .
H4 H 0.3705 0.6888 0.5328 0.049 Uiso 1 1 calc R
C5 C 0.40756(14) 0.4323(6) 0.47268(15) 0.0416(7) Uani 1 1 d .
H5 H 0.4413 0.3478 0.5179 0.050 Uiso 1 1 calc R
C6 C 0.26864(13) 0.9769(5) 0.42441(15) 0.0367(6) Uani 1 1 d .
H6 H 0.2735 1.0255 0.4753 0.044 Uiso 1 1 calc R
C7 C 0.46037(12) -0.0923(5) 0.30577(14) 0.0319(6) Uani 1 1 d .
C8 C 0.50048(14) -0.3286(5) 0.29144(15) 0.0390(6) Uani 1 1 d .
H8A H 0.4811 -0.5042 0.2993 0.047 Uiso 1 1 calc R
H8B H 0.5486 -0.3188 0.3308 0.047 Uiso 1 1 calc R

loop_
_atom_site_aniso_label
_atom_site_aniso_U_11
_atom_site_aniso_U_22
_atom_site_aniso_U_33
_atom_site_aniso_U_23
_atom_site_aniso_U_13
_atom_site_aniso_U_12
O3 0.0433(11) 0.0407(10) 0.0334(10) -0.0018(8) 0.0084(8) 0.0072(9)
O1 0.0473(11) 0.0527(12) 0.0345(10) -0.0002(9) 0.0122(9) 0.0186(9)
O2 0.0432(11) 0.0493(11) 0.0284(9) -0.0010(8) 0.0093(8) 0.0100(9)
N1 0.0341(12) 0.0362(12) 0.0336(11) 0.0001(9) 0.0136(10) 0.0013(10)
N2 0.0381(12) 0.0373(12) 0.0319(11) -0.0021(9) 0.0144(10) 0.0039(10)
C1 0.0371(14) 0.0402(14) 0.0265(12) 0.0000(11) 0.0122(11) -0.0007(12)
C2 0.0345(14) 0.0396(14) 0.0252(12) 0.0021(11) 0.0100(11) 0.0025(11)
C3 0.0332(14) 0.0326(13) 0.0305(13) -0.0019(10) 0.0135(11) -0.0036(11)
C4 0.0448(16) 0.0511(16) 0.0244(12) 0.0018(12) 0.0126(12) 0.0066(13)
C5 0.0441(16) 0.0474(16) 0.0294(13) 0.0043(12) 0.0116(12) 0.0057(13)
C6 0.0414(15) 0.0415(14) 0.0270(12) -0.0021(11) 0.0143(12) 0.0020(12)
C7 0.0327(14) 0.0286(13) 0.0353(13) 0.0001(11) 0.0153(12) -0.0041(11)
C8 0.0459(16) 0.0301(13) 0.0476(15) 0.0050(12) 0.0263(13) 0.0035(12)

loop_
_atom_type_symbol
_atom_type_description
_atom_type_scat_dispersion_real
_atom_type_scat_dispersion_imag
_atom_type_scat_source
C C 0.0033 0.0016 'International Tables Vol C Tables 4.2.6.8 and 6.1.1.4'
H H 0.0000 0.0000 'International Tables Vol C Tables 4.2.6.8 and 6.1.1.4'
N N 0.0061 0.0033 'International Tables Vol C Tables 4.2.6.8 and 6.1.1.4'
O O 0.0106 0.0060 'International Tables Vol C Tables 4.2.6.8 and 6.1.1.4'

loop_
_geom_angle_atom_site_label_1
_geom_angle_atom_site_label_2
_geom_angle_atom_site_label_3
_geom_angle
_geom_angle_site_symmetry_3
C5 N1 C1 118.7(2) .
C6 N2 O1 112.00(19) .
N1 C1 C2 122.7(2) .
C1 C2 C3 119.3(2) .
C4 C3 C2 117.6(2) .
C4 C3 C6 120.0(2) .
C2 C3 C6 122.4(2) .
C5 C4 C3 119.7(2) .
N1 C5 C4 121.9(2) .
N2 C6 C3 120.8(2) .
O3 C7 O2 122.3(2) .
O3 C7 C8 122.4(2) .
O2 C7 C8 115.2(2) .
C7 C8 C8 114.05(19) 2_655

loop_
_geom_bond_atom_site_label_1
_geom_bond_atom_site_label_2
_geom_bond_distance
_geom_bond_site_symmetry_2
O3 C7 1.231(3) .
O1 N2 1.392(2) .
O2 C7 1.298(3) .
N1 C5 1.328(3) .
N1 C1 1.337(3) .
N2 C6 1.270(3) .
C1 C2 1.370(3) .
C2 C3 1.389(3) .
C3 C4 1.387(3) .
C3 C6 1.461(3) .
C4 C5 1.384(4) .
C7 C8 1.499(3) .
C8 C8 1.522(5) 2_655

loop_
_geom_hbond_atom_site_label_D
_geom_hbond_atom_site_label_H
_geom_hbond_atom_site_label_A
_geom_hbond_distance_DH
_geom_hbond_distance_HA
_geom_hbond_distance_DA
_geom_hbond_angle_DHA
_geom_hbond_site_symmetry_A
O1 H1O1 O3 0.82 1.89 2.708(2) 177.0 4_565
N1 H1N1 O2 1.065(18) 1.516(19) 2.580(3) 178(3) .
